data_7125170
loop_
_publ_author_name
'Tang, Baolei'
'Zhang, Houyu'
'Ye, Kaiqi'
'Zhang, Hongyu'
'Wang, Yue'

_publ_section_title
;
 Highly efficient blue solid emitters and tautomerization-induced ON/OFF
 fluorescence switching based on structurally simple
 3(5)-phenol-1H-pyrazoles.
;
_journal_issue 89
_journal_name_full 'Chemical communications (Cambridge, England)'
_journal_page_first 13128
_journal_page_last 13131
_journal_paper_doi 10.1039/c6cc07300j
_journal_volume 52
_journal_year 2016
_chemical_formula_moiety 'C10 H10 N2 O2'
_chemical_formula_sum 'C10 H10 N2 O2'
_chemical_formula_weight 190.20
_space_group_IT_number 19
_space_group_name_Hall 'P 2ac 2ab'
_space_group_name_H-M_alt 'P 21 21 21'
_symmetry_cell_setting orthorhombic
_symmetry_space_group_name_H-M 'P 21 21 21'
_atom_sites_solution_hydrogens geom
_atom_sites_solution_primary direct
_atom_sites_solution_secondary difmap
_audit_creation_method SHELXL-97
_audit_update_record
;
2016-05-14 deposited with the CCDC.
2016-10-13 downloaded from the CCDC.
;
_cell_angle_alpha 90.00
_cell_angle_beta 90.00
_cell_angle_gamma 90.00
_cell_formula_units_Z 4
_cell_length_a 5.6704(11)
_cell_length_b 10.076(2)
_cell_length_c 16.296(3)
_cell_measurement_reflns_used 6733
_cell_measurement_temperature 293(2)
_cell_measurement_theta_max 27.525
_cell_measurement_theta_min 3.045
_cell_volume 931.1(3)
_computing_structure_refinement 'SHELXL-97 (Sheldrick, 1997)'
_computing_structure_solution 'SHELXS-97 (Sheldrick, 1990)'
_diffrn_ambient_temperature 293(2)
_diffrn_measured_fraction_theta_full 0.998
_diffrn_measured_fraction_theta_max 0.998
_diffrn_measurement_device_type 'Rigaku RAXIS-RAPID'
_diffrn_measurement_method '\w scans'
_diffrn_radiation_monochromator graphite
_diffrn_radiation_source 'fine-focus sealed tube'
_diffrn_radiation_type MoK\a
_diffrn_radiation_wavelength 0.71073
_diffrn_reflns_av_R_equivalents 0.0293
_diffrn_reflns_av_sigmaI/netI 0.0240
_diffrn_reflns_limit_h_max 7
_diffrn_reflns_limit_h_min -7
_diffrn_reflns_limit_k_max 13
_diffrn_reflns_limit_k_min -13
_diffrn_reflns_limit_l_max 21
_diffrn_reflns_limit_l_min -21
_diffrn_reflns_number 9076
_diffrn_reflns_theta_full 27.47
_diffrn_reflns_theta_max 27.47
_diffrn_reflns_theta_min 3.22
_exptl_absorpt_coefficient_mu 0.097
_exptl_crystal_colour unknown
_exptl_crystal_density_diffrn 1.357
_exptl_crystal_density_method 'not measured'
_exptl_crystal_description unknown
_exptl_crystal_F_000 400
_exptl_crystal_size_max 0.586
_exptl_crystal_size_mid 0.475
_exptl_crystal_size_min 0.380
_refine_diff_density_max 0.163
_refine_diff_density_min -0.177
_refine_diff_density_rms 0.033
_refine_ls_abs_structure_details 'Flack H D (1983), Acta Cryst. A39, 876-881'
_refine_ls_abs_structure_Flack 2.4(12)
_refine_ls_extinction_method none
_refine_ls_goodness_of_fit_ref 0.917
_refine_ls_hydrogen_treatment mixed
_refine_ls_matrix_type full
_refine_ls_number_parameters 132
_refine_ls_number_reflns 2127
_refine_ls_number_restraints 0
_refine_ls_restrained_S_all 0.917
_refine_ls_R_factor_all 0.0432
_refine_ls_R_factor_gt 0.0349
_refine_ls_shift/su_max 0.000
_refine_ls_shift/su_mean 0.000
_refine_ls_structure_factor_coef Fsqd
_refine_ls_weighting_details 'calc w=1/[\s^2^(Fo^2^)+(0.0736P)^2^+0.0000P] where P=(Fo^2^+2Fc^2^)/3'
_refine_ls_weighting_scheme calc
_refine_ls_wR_factor_gt 0.0917
_refine_ls_wR_factor_ref 0.0959
_reflns_number_gt 1738
_reflns_number_total 2127
_reflns_threshold_expression >2sigma(I)
_cod_data_source_file c6cc07300j2.cif
_cod_data_source_block 3
_cod_original_sg_symbol_H-M P212121
_cod_database_code 7125170

loop_
_symmetry_equiv_pos_as_xyz
'x, y, z'
'-x+1/2, -y, z+1/2'
'-x, y+1/2, -z+1/2'
'x+1/2, -y+1/2, -z'

loop_
_atom_site_label
_atom_site_type_symbol
_atom_site_fract_x
_atom_site_fract_y
_atom_site_fract_z
_atom_site_U_iso_or_equiv
_atom_site_adp_type
_atom_site_occupancy
_atom_site_symmetry_multiplicity
_atom_site_calc_flag
_atom_site_refinement_flags
O1 O 0.99578(17) 0.27073(12) 0.19898(6) 0.0483(3) Uani 1 1 d .
N1 N 0.7443(2) 0.48456(14) 0.20183(8) 0.0485(3) Uani 1 1 d .
C5 C 0.6262(2) 0.28756(14) 0.12596(7) 0.0354(3) Uani 1 1 d .
O2 O 0.7026(2) -0.10792(12) 0.05547(7) 0.0572(3) Uani 1 1 d .
C2 C 0.6881(3) 0.02199(15) 0.07989(8) 0.0426(3) Uani 1 1 d .
C4 C 0.8250(2) 0.21570(15) 0.15059(8) 0.0377(3) Uani 1 1 d .
C9 C 0.4628(2) 0.22139(16) 0.07601(8) 0.0417(3) Uani 1 1 d .
H9 H 0.3308 0.2674 0.0576 0.050 Uiso 1 1 calc R
C10 C 0.4908(3) 0.09139(16) 0.05328(8) 0.0457(4) Uani 1 1 d .
H10 H 0.3787 0.0501 0.0204 0.055 Uiso 1 1 calc R
C3 C 0.8564(3) 0.08383(15) 0.12808(8) 0.0424(3) Uani 1 1 d .
H3 H 0.9895 0.0375 0.1452 0.051 Uiso 1 1 calc R
C6 C 0.5886(2) 0.42556(15) 0.15204(7) 0.0370(3) Uani 1 1 d .
C7 C 0.4039(3) 0.51414(17) 0.13401(8) 0.0472(4) Uani 1 1 d .
H7 H 0.2731 0.4983 0.1010 0.057 Uiso 1 1 calc R
C1 C 0.9154(4) -0.17709(19) 0.07085(11) 0.0659(5) Uani 1 1 d .
H1A H 1.0452 -0.1285 0.0479 0.099 Uiso 1 1 calc R
H1B H 0.9078 -0.2634 0.0461 0.099 Uiso 1 1 calc R
H1C H 0.9376 -0.1862 0.1290 0.099 Uiso 1 1 calc R
N2 N 0.6599(2) 0.60732(14) 0.21468(8) 0.0511(3) Uani 1 1 d .
H2 H 0.7283 0.6658 0.2449 0.061 Uiso 1 1 calc R
C8 C 0.4572(3) 0.62774(17) 0.17498(10) 0.0514(4) Uani 1 1 d .
H8 H 0.3687 0.7054 0.1753 0.062 Uiso 1 1 calc R
H20 H 0.957(3) 0.356(2) 0.2081(10) 0.066(6) Uiso 1 1 d .

loop_
_atom_site_aniso_label
_atom_site_aniso_U_11
_atom_site_aniso_U_22
_atom_site_aniso_U_33
_atom_site_aniso_U_23
_atom_site_aniso_U_13
_atom_site_aniso_U_12
O1 0.0399(5) 0.0422(6) 0.0628(7) -0.0062(5) -0.0182(5) 0.0017(5)
N1 0.0458(6) 0.0423(8) 0.0575(7) -0.0079(6) -0.0130(6) 0.0015(5)
C5 0.0333(6) 0.0402(7) 0.0328(6) -0.0004(5) 0.0019(5) -0.0036(5)
O2 0.0669(7) 0.0404(6) 0.0643(7) -0.0119(5) -0.0022(6) -0.0045(5)
C2 0.0487(8) 0.0391(8) 0.0400(6) -0.0036(6) 0.0065(6) -0.0063(6)
C4 0.0344(6) 0.0411(8) 0.0374(6) -0.0004(6) -0.0007(6) -0.0047(5)
C9 0.0339(6) 0.0506(9) 0.0405(7) -0.0012(6) -0.0020(6) -0.0021(6)
C10 0.0436(7) 0.0503(9) 0.0431(7) -0.0092(6) -0.0035(6) -0.0105(7)
C3 0.0408(7) 0.0411(8) 0.0454(7) -0.0008(6) -0.0029(6) 0.0018(6)
C6 0.0346(6) 0.0438(8) 0.0328(6) 0.0003(5) 0.0013(5) -0.0015(5)
C7 0.0438(7) 0.0523(9) 0.0454(7) -0.0021(7) -0.0080(6) 0.0044(7)
C1 0.0751(12) 0.0468(10) 0.0757(12) -0.0088(8) 0.0028(10) 0.0054(9)
N2 0.0546(8) 0.0415(7) 0.0570(7) -0.0095(6) -0.0101(6) 0.0033(6)
C8 0.0539(9) 0.0496(10) 0.0507(7) -0.0025(7) -0.0053(7) 0.0130(7)

loop_
_atom_type_symbol
_atom_type_description
_atom_type_scat_dispersion_real
_atom_type_scat_dispersion_imag
_atom_type_scat_source
C C 0.0033 0.0016 'International Tables Vol C Tables 4.2.6.8 and 6.1.1.4'
H H 0.0000 0.0000 'International Tables Vol C Tables 4.2.6.8 and 6.1.1.4'
N N 0.0061 0.0033 'International Tables Vol C Tables 4.2.6.8 and 6.1.1.4'
O O 0.0106 0.0060 'International Tables Vol C Tables 4.2.6.8 and 6.1.1.4'

loop_
_geom_angle_atom_site_label_1
_geom_angle_atom_site_label_2
_geom_angle_atom_site_label_3
_geom_angle
C6 N1 N2 105.57(13)
C4 C5 C9 116.94(13)
C4 C5 C6 121.59(12)
C9 C5 C6 121.47(13)
C2 O2 C1 118.04(13)
O2 C2 C3 123.58(14)
O2 C2 C10 116.02(13)
C3 C2 C10 120.40(14)
O1 C4 C3 116.69(13)
O1 C4 C5 121.79(13)
C3 C4 C5 121.52(12)
C10 C9 C5 122.35(14)
C9 C10 C2 119.35(13)
C2 C3 C4 119.43(13)
N1 C6 C7 109.63(14)
N1 C6 C5 119.99(13)
C7 C6 C5 130.38(13)
C8 C7 C6 105.43(13)
C8 N2 N1 111.92(14)
N2 C8 C7 107.44(15)

loop_
_geom_bond_atom_site_label_1
_geom_bond_atom_site_label_2
_geom_bond_distance
O1 C4 1.3666(15)
N1 C6 1.3385(19)
N1 N2 1.343(2)
C5 C4 1.3985(19)
C5 C9 1.4020(18)
C5 C6 1.470(2)
O2 C2 1.3706(19)
O2 C1 1.416(2)
C2 C3 1.384(2)
C2 C10 1.389(2)
C4 C3 1.390(2)
C9 C10 1.370(2)
C6 C7 1.407(2)
C7 C8 1.359(2)
N2 C8 1.335(2)
